data_7205743
loop_
_publ_author_name
'Deng, Zhao-Peng'
'Huo, Li-Hua'
'Qi, Hui-Ling'
'Zhu, Li-Na'
'Zhao, Hui'
'Gao, Shan'

_publ_section_title
;
 Structural diversity of Zn(ii)/Cd(ii) complexes based on bis(pyridyl)
 ligands with a long flexible spacer: From zero-dimensional binuclear,
 one-dimensional chain, two-dimensional layer, to three-dimensional
 frameworks
;
_journal_issue 12
_journal_name_full CrystEngComm
_journal_page_first 4218
_journal_paper_doi 10.1039/c0ce00717j
_journal_volume 13
_journal_year 2011
_chemical_formula_moiety 'C18 H17 N6 O6 Zn'
_chemical_formula_sum 'C18 H17 N6 O6 Zn'
_chemical_formula_weight 478.75
_chemical_name_systematic
;
?
;
_space_group_IT_number 15
_symmetry_cell_setting monoclinic
_symmetry_space_group_name_Hall '-C 2yc'
_symmetry_space_group_name_H-M 'C 1 2/c 1'
_atom_sites_solution_hydrogens geom
_atom_sites_solution_primary direct
_atom_sites_solution_secondary difmap
_audit_creation_method SHELXL-97
_cell_angle_alpha 90.00
_cell_angle_beta 101.59(3)
_cell_angle_gamma 90.00
_cell_formula_units_Z 8
_cell_length_a 13.771(3)
_cell_length_b 14.650(3)
_cell_length_c 20.312(4)
_cell_measurement_reflns_used 7050
_cell_measurement_temperature 295(2)
_cell_measurement_theta_max 25.00
_cell_measurement_theta_min 3.05
_cell_volume 4014.3(15)
_computing_cell_refinement RAPID-AUTO
_computing_data_collection 'RAPID-AUTO (Rigaku Corporation, 1998)'
_computing_data_reduction 'CrystalStructure (Rigaku/MSC and Rigaku Corporation, 2002)'
_computing_molecular_graphics SHELXTL-Plus
_computing_publication_material SHELXL-97
_computing_structure_refinement 'SHELXL-97 (Sheldrick, 1997)'
_computing_structure_solution 'SHELXS-97 (Sheldrick, 1990)'
_diffrn_ambient_temperature 295(2)
_diffrn_detector_area_resol_mean 10.00
_diffrn_measured_fraction_theta_full 0.998
_diffrn_measured_fraction_theta_max 0.998
_diffrn_measurement_device_type 'Rigaku RAXIS-RAPID'
_diffrn_measurement_method \w
_diffrn_radiation_monochromator graphite
_diffrn_radiation_source 'fine-focus sealed tube'
_diffrn_radiation_type MoK\a
_diffrn_radiation_wavelength 0.71073
_diffrn_reflns_av_R_equivalents 0.0614
_diffrn_reflns_av_sigmaI/netI 0.0497
_diffrn_reflns_limit_h_max 16
_diffrn_reflns_limit_h_min -16
_diffrn_reflns_limit_k_max 17
_diffrn_reflns_limit_k_min -16
_diffrn_reflns_limit_l_max 24
_diffrn_reflns_limit_l_min -23
_diffrn_reflns_number 15441
_diffrn_reflns_theta_full 25.00
_diffrn_reflns_theta_max 25.00
_diffrn_reflns_theta_min 3.02
_exptl_absorpt_coefficient_mu 1.273
_exptl_absorpt_correction_T_max 0.8319
_exptl_absorpt_correction_T_min 0.7758
_exptl_absorpt_correction_type multi-scan
_exptl_absorpt_process_details 'ABSCOR (Higashi, 1995)'
_exptl_crystal_colour colorless
_exptl_crystal_density_diffrn 1.584
_exptl_crystal_density_method 'not measured'
_exptl_crystal_description prism
_exptl_crystal_F_000 1960
_exptl_crystal_size_max 0.21
_exptl_crystal_size_mid 0.18
_exptl_crystal_size_min 0.15
_refine_diff_density_max 0.831
_refine_diff_density_min -1.103
_refine_diff_density_rms 0.131
_refine_ls_extinction_coef 0.0017(3)
_refine_ls_extinction_expression Fc^*^=kFc[1+0.001xFc^2^\l^3^/sin(2\q)]^-1/4^
_refine_ls_extinction_method SHELXL
_refine_ls_goodness_of_fit_ref 1.080
_refine_ls_hydrogen_treatment constr
_refine_ls_matrix_type full
_refine_ls_number_parameters 281
_refine_ls_number_reflns 3529
_refine_ls_number_restraints 0
_refine_ls_restrained_S_all 1.080
_refine_ls_R_factor_all 0.1050
_refine_ls_R_factor_gt 0.0596
_refine_ls_shift/su_max 0.000
_refine_ls_shift/su_mean 0.000
_refine_ls_structure_factor_coef Fsqd
_refine_ls_weighting_details 'calc w=1/[\s^2^(Fo^2^)+(0.0755P)^2^+42.2208P] where P=(Fo^2^+2Fc^2^)/3'
_refine_ls_weighting_scheme calc
_refine_ls_wR_factor_gt 0.1473
_refine_ls_wR_factor_ref 0.2098
_reflns_number_gt 2325
_reflns_number_total 3529
_reflns_threshold_expression >2sigma(I)
_cod_data_source_file c0ce00717j.txt
_cod_data_source_block 4
_cod_original_cell_volume 4014.4(14)
_cod_original_sg_symbol_H-M 'C 2/c'
_cod_database_code 7205743

loop_
_symmetry_equiv_pos_as_xyz
'x, y, z'
'-x, y, -z+1/2'
'x+1/2, y+1/2, z'
'-x+1/2, y+1/2, -z+1/2'
'-x, -y, -z'
'x, -y, z-1/2'
'-x+1/2, -y+1/2, -z'
'x+1/2, -y+1/2, z-1/2'

loop_
_atom_site_label
_atom_site_type_symbol
_atom_site_fract_x
_atom_site_fract_y
_atom_site_fract_z
_atom_site_U_iso_or_equiv
_atom_site_adp_type
_atom_site_occupancy
_atom_site_symmetry_multiplicity
_atom_site_calc_flag
_atom_site_refinement_flags
_atom_site_disorder_assembly
_atom_site_disorder_group
Zn1 Zn 0.20923(6) 0.64415(6) 0.28975(4) 0.0459(3) Uani 1 1 d . . .
O1 O 0.1201(5) 0.7150(4) 0.2204(3) 0.0814(19) Uani 1 1 d . . .
O2 O 0.1881(5) 0.8172(5) 0.2875(3) 0.0708(16) Uani 1 1 d . . .
O3 O 0.0800(6) 0.8549(5) 0.2004(5) 0.118(3) Uani 1 1 d . . .
O4 O 0.1517(5) 0.5197(4) 0.2563(3) 0.0702(16) Uani 1 1 d . . .
O5 O 0.2220(5) 0.5494(5) 0.1740(3) 0.096(2) Uani 1 1 d . . .
O6 O 0.1172(5) 0.4408(4) 0.1640(3) 0.0770(18) Uani 1 1 d . . .
N1 N 0.1665(4) 0.6308(4) 0.3781(3) 0.0480(14) Uani 1 1 d . . .
N2 N 0.2801(5) 0.6124(5) 0.5560(3) 0.069(2) Uani 1 1 d . . .
H2N H 0.2621 0.5987 0.5929 0.083 Uiso 1 1 calc R . .
N3 N 0.3564(4) 0.6479(4) 0.3097(3) 0.0440(13) Uani 1 1 d . . .
N4 N 0.6687(6) 0.8148(6) 0.3637(4) 0.0564(16) Uani 1 1 d . . .
H4N H 0.7052 0.8360 0.3375 0.104 Uiso 1 1 calc R . .
N5 N 0.1275(5) 0.7978(5) 0.2357(3) 0.0624(18) Uani 1 1 d . . .
N6 N 0.1634(5) 0.5029(4) 0.1974(3) 0.0561(16) Uani 1 1 d . . .
C1 C 0.2343(5) 0.6322(5) 0.4359(3) 0.0464(16) Uani 1 1 d . . .
H1 H 0.2998 0.6460 0.4345 0.056 Uiso 1 1 calc R . .
C2 C 0.2094(6) 0.6134(5) 0.4980(4) 0.0528(18) Uani 1 1 d . . .
C3 C 0.1097(6) 0.5959(6) 0.4987(4) 0.063(2) Uani 1 1 d . . .
H3 H 0.0898 0.5844 0.5390 0.075 Uiso 1 1 calc R . .
C4 C 0.0419(6) 0.5960(6) 0.4393(4) 0.067(2) Uani 1 1 d . . .
H4 H -0.0244 0.5842 0.4394 0.080 Uiso 1 1 calc R . .
C5 C 0.0706(6) 0.6132(6) 0.3795(4) 0.060(2) Uani 1 1 d . . .
H5 H 0.0236 0.6127 0.3396 0.072 Uiso 1 1 calc R . .
C6 C 0.3827(6) 0.6329(6) 0.5583(4) 0.063(2) Uani 1 1 d . . .
H6A H 0.4151 0.6404 0.6050 0.076 Uiso 1 1 calc R . .
H6B H 0.3865 0.6910 0.5361 0.076 Uiso 1 1 calc R . .
C7 C 0.4405(6) 0.5631(5) 0.5268(3) 0.0529(18) Uani 1 1 d . . .
C8 C 0.4048(6) 0.4777(5) 0.5058(4) 0.059(2) Uani 1 1 d . . .
H8 H 0.3408 0.4615 0.5093 0.071 Uiso 1 1 calc R . .
C9 C 0.5366(6) 0.5845(5) 0.5204(4) 0.060(2) Uani 1 1 d . . .
H9 H 0.5624 0.6418 0.5339 0.072 Uiso 1 1 calc R . .
C10 C 0.4093(5) 0.7254(5) 0.3195(3) 0.0435(16) Uani 1 1 d . . .
H10 H 0.3754 0.7807 0.3154 0.052 Uiso 1 1 calc R . .
C11 C 0.5128(5) 0.7271(5) 0.3356(3) 0.0424(15) Uani 1 1 d . . .
C12 C 0.5613(5) 0.6434(5) 0.3410(3) 0.0476(17) Uani 1 1 d . . .
H12 H 0.6302 0.6411 0.3517 0.057 Uiso 1 1 calc R . .
C13 C 0.5072(6) 0.5641(5) 0.3305(3) 0.0507(17) Uani 1 1 d . . .
H13 H 0.5395 0.5080 0.3337 0.061 Uiso 1 1 calc R . .
C14 C 0.4044(6) 0.5676(5) 0.3150(3) 0.0489(17) Uani 1 1 d . . .
H14 H 0.3682 0.5136 0.3081 0.059 Uiso 1 1 calc R . .
C15 C 0.5619(4) 0.8085(4) 0.3444(3) 0.0410(15) Uani 1 1 d . . .
H15 H 0.5251 0.8622 0.3379 0.049 Uiso 1 1 calc R . .
C16 C 0.7108(5) 0.7806(5) 0.4344(3) 0.0468(17) Uani 1 1 d . . .
C17 C 0.6726(6) 0.8100(6) 0.4884(4) 0.0576(19) Uani 1 1 d . . .
H17 H 0.6197 0.8507 0.4813 0.069 Uiso 1 1 calc R . .
C18 C 0.7112(6) 0.7800(6) 0.5534(4) 0.0563(19) Uani 1 1 d . . .
H18 H 0.6842 0.8011 0.5890 0.068 Uiso 1 1 calc R . .

loop_
_atom_site_aniso_label
_atom_site_aniso_U_11
_atom_site_aniso_U_22
_atom_site_aniso_U_33
_atom_site_aniso_U_23
_atom_site_aniso_U_13
_atom_site_aniso_U_12
Zn1 0.0418(5) 0.0537(6) 0.0405(5) 0.0021(4) 0.0042(3) -0.0045(4)
O1 0.105(5) 0.051(4) 0.077(4) -0.004(3) -0.010(4) -0.004(3)
O2 0.083(5) 0.071(4) 0.058(7) 0.010(5) 0.018(3) -0.000(3)
O3 0.111(6) 0.072(4) 0.146(7) 0.034(5) -0.031(5) 0.008(4)
O4 0.090(4) 0.074(4) 0.051(3) 0.000(3) 0.023(3) -0.005(3)
O5 0.095(5) 0.108(5) 0.087(5) 0.007(4) 0.027(4) -0.045(4)
O6 0.088(5) 0.055(3) 0.078(4) -0.015(3) -0.007(3) -0.010(3)
N1 0.037(3) 0.056(4) 0.049(3) 0.002(3) 0.006(3) -0.001(3)
N2 0.067(5) 0.099(5) 0.039(3) 0.009(3) 0.005(3) 0.003(4)
N3 0.044(3) 0.044(3) 0.044(3) -0.003(3) 0.010(2) -0.003(3)
N4 0.058(4) 0.042(4) 0.060(4) 0.013(3) 0.008(3) -0.000(3)
N5 0.054(4) 0.058(4) 0.066(4) 0.011(4) -0.010(3) 0.004(3)
N6 0.053(4) 0.049(4) 0.063(4) 0.006(3) 0.003(3) -0.004(3)
C1 0.042(4) 0.056(4) 0.039(3) 0.003(3) 0.002(3) -0.002(3)
C2 0.055(5) 0.058(4) 0.046(4) 0.006(3) 0.011(3) 0.007(4)
C3 0.065(5) 0.078(6) 0.051(4) 0.004(4) 0.025(4) -0.002(4)
C4 0.044(5) 0.092(6) 0.070(5) 0.005(5) 0.024(4) -0.004(4)
C5 0.048(5) 0.077(5) 0.052(4) -0.003(4) 0.002(3) -0.006(4)
C6 0.069(6) 0.063(5) 0.047(4) 0.003(4) -0.012(4) -0.002(4)
C7 0.056(5) 0.054(4) 0.043(4) 0.004(3) -0.004(3) -0.001(4)
C8 0.054(5) 0.053(4) 0.065(5) -0.002(4) -0.001(4) -0.010(4)
C9 0.067(6) 0.048(4) 0.058(5) -0.007(4) -0.006(4) -0.012(4)
C10 0.042(4) 0.044(4) 0.044(4) -0.006(3) 0.008(3) 0.005(3)
C11 0.041(4) 0.053(4) 0.033(3) -0.001(3) 0.008(3) 0.003(3)
C12 0.039(4) 0.059(4) 0.041(3) -0.002(3) -0.003(3) 0.006(3)
C13 0.055(5) 0.051(4) 0.044(4) 0.003(3) 0.004(3) 0.007(4)
C14 0.056(5) 0.040(4) 0.050(4) 0.001(3) 0.010(3) -0.002(3)
C15 0.023(3) 0.039(3) 0.057(4) -0.001(3) -0.001(3) -0.003(3)
C16 0.033(4) 0.058(4) 0.048(4) 0.001(3) 0.003(3) -0.004(3)
C17 0.047(4) 0.065(5) 0.062(5) -0.004(4) 0.014(4) 0.012(4)
C18 0.051(5) 0.073(5) 0.044(4) -0.013(4) 0.009(3) 0.000(4)

loop_
_atom_type_symbol
_atom_type_description
_atom_type_scat_dispersion_real
_atom_type_scat_dispersion_imag
_atom_type_scat_source
C C 0.0033 0.0016 'International Tables Vol C Tables 4.2.6.8 and 6.1.1.4'
H H 0.0000 0.0000 'International Tables Vol C Tables 4.2.6.8 and 6.1.1.4'
N N 0.0061 0.0033 'International Tables Vol C Tables 4.2.6.8 and 6.1.1.4'
O O 0.0106 0.0060 'International Tables Vol C Tables 4.2.6.8 and 6.1.1.4'
Zn Zn 0.2839 1.4301 'International Tables Vol C Tables 4.2.6.8 and 6.1.1.4'

loop_
_geom_angle_atom_site_label_1
_geom_angle_atom_site_label_2
_geom_angle_atom_site_label_3
_geom_angle
_geom_angle_site_symmetry_1
_geom_angle_site_symmetry_3
_geom_angle_publ_flag
O1 Zn1 N3 126.5(3) . . ?
O1 Zn1 N1 116.0(3) . . ?
N3 Zn1 N1 106.9(2) . . ?
O1 Zn1 O4 95.0(2) . . ?
N3 Zn1 O4 113.8(2) . . ?
N1 Zn1 O4 92.7(2) . . ?
N5 O1 Zn1 109.0(5) . . ?
N6 O4 Zn1 111.9(5) . . ?
C1 N1 C5 119.6(6) . . ?
C1 N1 Zn1 120.1(5) . . ?
C5 N1 Zn1 120.1(5) . . ?
C2 N2 C6 123.5(7) . . ?
C2 N2 H2N 118.3 . . ?
C6 N2 H2N 118.3 . . ?
C10 N3 C14 119.0(6) . . ?
C10 N3 Zn1 123.7(5) . . ?
C14 N3 Zn1 117.2(5) . . ?
C15 N4 C16 114.0(6) . . ?
C15 N4 H4N 123.0 . . ?
C16 N4 H4N 123.0 . . ?
O3 N5 O2 122.5(8) . . ?
O3 N5 O1 121.3(7) . . ?
O2 N5 O1 116.2(7) . . ?
O5 N6 O6 120.4(7) . . ?
O5 N6 O4 118.6(7) . . ?
O6 N6 O4 121.0(7) . . ?
N1 C1 C2 122.1(7) . . ?
N1 C1 H1 119.0 . . ?
C2 C1 H1 119.0 . . ?
N2 C2 C3 121.2(7) . . ?
N2 C2 C1 121.1(7) . . ?
C3 C2 C1 117.7(7) . . ?
C4 C3 C2 119.2(7) . . ?
C4 C3 H3 120.4 . . ?
C2 C3 H3 120.4 . . ?
C3 C4 C5 120.8(8) . . ?
C3 C4 H4 119.6 . . ?
C5 C4 H4 119.6 . . ?
N1 C5 C4 120.6(7) . . ?
N1 C5 H5 119.7 . . ?
C4 C5 H5 119.7 . . ?
N2 C6 C7 116.2(7) . . ?
N2 C6 H6A 108.2 . . ?
C7 C6 H6A 108.2 . . ?
N2 C6 H6B 108.2 . . ?
C7 C6 H6B 108.2 . . ?
H6A C6 H6B 107.4 . . ?
C8 C7 C9 117.5(7) . . ?
C8 C7 C6 123.9(8) . . ?
C9 C7 C6 118.6(7) . . ?
C7 C8 C9 121.0(8) . 5_666 ?
C7 C8 H8 119.5 . . ?
C9 C8 H8 119.5 5_666 . ?
C7 C9 C8 121.5(7) . 5_666 ?
C7 C9 H9 119.2 . . ?
C8 C9 H9 119.2 5_666 . ?
N3 C10 C11 123.2(6) . . ?
N3 C10 H10 118.4 . . ?
C11 C10 H10 118.4 . . ?
C15 C11 C12 122.9(6) . . ?
C15 C11 C10 120.0(6) . . ?
C12 C11 C10 117.0(6) . . ?
C13 C12 C11 119.8(7) . . ?
C13 C12 H12 120.1 . . ?
C11 C12 H12 120.1 . . ?
C12 C13 C14 120.0(7) . . ?
C12 C13 H13 120.0 . . ?
C14 C13 H13 120.0 . . ?
N3 C14 C13 120.9(7) . . ?
N3 C14 H14 119.6 . . ?
C13 C14 H14 119.6 . . ?
C11 C15 N4 122.7(7) . . ?
C11 C15 H15 118.6 . . ?
N4 C15 H15 118.6 . . ?
C17 C16 C18 117.9(7) . 7_666 ?
C17 C16 N4 121.0(7) . . ?
C18 C16 N4 121.1(7) 7_666 . ?
C16 C17 C18 121.5(7) . . ?
C16 C17 H17 119.3 . . ?
C18 C17 H17 119.3 . . ?
C16 C18 C17 120.6(7) 7_666 . ?
C16 C18 H18 119.7 7_666 . ?
C17 C18 H18 119.7 . . ?

loop_
_geom_bond_atom_site_label_1
_geom_bond_atom_site_label_2
_geom_bond_distance
_geom_bond_site_symmetry_2
_geom_bond_publ_flag
Zn1 O1 1.968(6) . ?
Zn1 N3 1.986(6) . ?
Zn1 N1 2.007(6) . ?
Zn1 O4 2.049(6) . ?
O1 N5 1.251(8) . ?
O2 N5 1.238(8) . ?
O3 N5 1.206(9) . ?
O4 N6 1.262(8) . ?
O5 N6 1.223(8) . ?
O6 N6 1.233(8) . ?
N1 C1 1.346(8) . ?
N1 C5 1.351(9) . ?
N2 C2 1.369(9) . ?
N2 C6 1.436(11) . ?
N2 H2N 0.8600 . ?
N3 C10 1.342(8) . ?
N3 C14 1.343(9) . ?
N4 C15 1.448(9) . ?
N4 C16 1.523(10) . ?
N4 H4N 0.8600 . ?
C1 C2 1.399(10) . ?
C1 H1 0.9300 . ?
C2 C3 1.399(11) . ?
C3 C4 1.370(11) . ?
C3 H3 0.9300 . ?
C4 C5 1.375(11) . ?
C4 H4 0.9300 . ?
C5 H5 0.9300 . ?
C6 C7 1.515(11) . ?
C6 H6A 0.9700 . ?
C6 H6B 0.9700 . ?
C7 C8 1.380(10) . ?
C7 C9 1.392(11) . ?
C8 C9 1.392(11) 5_666 ?
C8 H8 0.9300 . ?
C9 C8 1.392(11) 5_666 ?
C9 H9 0.9300 . ?
C10 C11 1.397(9) . ?
C10 H10 0.9300 . ?
C11 C15 1.365(9) . ?
C11 C12 1.390(9) . ?
C12 C13 1.373(10) . ?
C12 H12 0.9300 . ?
C13 C14 1.389(10) . ?
C13 H13 0.9300 . ?
C14 H14 0.9300 . ?
C15 H15 0.9300 . ?
C16 C17 1.376(10) . ?
C16 C18 1.377(10) 7_666 ?
C17 C18 1.392(10) . ?
C17 H17 0.9300 . ?
C18 C16 1.377(10) 7_666 ?
C18 H18 0.9300 . ?

loop_
_geom_torsion_atom_site_label_1
_geom_torsion_atom_site_label_2
_geom_torsion_atom_site_label_3
_geom_torsion_atom_site_label_4
_geom_torsion
_geom_torsion_site_symmetry_1
_geom_torsion_site_symmetry_2
_geom_torsion_site_symmetry_3
_geom_torsion_site_symmetry_4
_geom_torsion_publ_flag
N3 Zn1 O1 N5 -66.7(7) . . . . ?
N1 Zn1 O1 N5 73.1(6) . . . . ?
O4 Zn1 O1 N5 168.6(6) . . . . ?
O1 Zn1 O4 N6 62.4(5) . . . . ?
N3 Zn1 O4 N6 -71.4(5) . . . . ?
N1 Zn1 O4 N6 178.8(5) . . . . ?
O1 Zn1 N1 C1 -143.0(5) . . . . ?
N3 Zn1 N1 C1 4.2(6) . . . . ?
O4 Zn1 N1 C1 120.1(6) . . . . ?
O1 Zn1 N1 C5 42.3(7) . . . . ?
N3 Zn1 N1 C5 -170.4(6) . . . . ?
O4 Zn1 N1 C5 -54.6(6) . . . . ?
O1 Zn1 N3 C10 50.1(6) . . . . ?
N1 Zn1 N3 C10 -92.6(5) . . . . ?
O4 Zn1 N3 C10 166.6(5) . . . . ?
O1 Zn1 N3 C14 -131.4(5) . . . . ?
N1 Zn1 N3 C14 85.9(5) . . . . ?
O4 Zn1 N3 C14 -14.9(6) . . . . ?
Zn1 O1 N5 O3 179.7(8) . . . . ?
Zn1 O1 N5 O2 1.8(10) . . . . ?
Zn1 O4 N6 O5 14.8(9) . . . . ?
Zn1 O4 N6 O6 -165.4(5) . . . . ?
C5 N1 C1 C2 1.7(11) . . . . ?
Zn1 N1 C1 C2 -173.0(5) . . . . ?
C6 N2 C2 C3 -177.8(8) . . . . ?
C6 N2 C2 C1 2.1(12) . . . . ?
N1 C1 C2 N2 178.0(7) . . . . ?
N1 C1 C2 C3 -2.1(11) . . . . ?
N2 C2 C3 C4 -178.8(8) . . . . ?
C1 C2 C3 C4 1.3(12) . . . . ?
C2 C3 C4 C5 -0.2(14) . . . . ?
C1 N1 C5 C4 -0.5(12) . . . . ?
Zn1 N1 C5 C4 174.2(7) . . . . ?
C3 C4 C5 N1 -0.3(14) . . . . ?
C2 N2 C6 C7 -69.9(10) . . . . ?
N2 C6 C7 C8 -10.0(11) . . . . ?
N2 C6 C7 C9 172.3(6) . . . . ?
C9 C7 C8 C9 0.3(12) . . . 5_666 ?
C6 C7 C8 C9 -177.4(7) . . . 5_666 ?
C8 C7 C9 C8 -0.3(12) . . . 5_666 ?
C6 C7 C9 C8 177.5(7) . . . 5_666 ?
C14 N3 C10 C11 -0.5(10) . . . . ?
Zn1 N3 C10 C11 178.0(5) . . . . ?
N3 C10 C11 C15 179.6(6) . . . . ?
N3 C10 C11 C12 0.4(10) . . . . ?
C15 C11 C12 C13 -179.1(7) . . . . ?
C10 C11 C12 C13 0.1(10) . . . . ?
C11 C12 C13 C14 -0.4(10) . . . . ?
C10 N3 C14 C13 0.2(10) . . . . ?
Zn1 N3 C14 C13 -178.4(5) . . . . ?
C12 C13 C14 N3 0.3(10) . . . . ?
C12 C11 C15 N4 -3.3(11) . . . . ?
C10 C11 C15 N4 177.6(6) . . . . ?
C16 N4 C15 C11 -67.1(10) . . . . ?
C15 N4 C16 C17 -49.8(11) . . . . ?
C15 N4 C16 C18 130.8(8) . . . 7_666 ?
C18 C16 C17 C18 0.3(13) 7_666 . . . ?
N4 C16 C17 C18 -179.2(7) . . . . ?
C16 C17 C18 C16 -0.3(13) . . . 7_666 ?
